data_4323919
loop_
_publ_author_name
'Stefania De Angelis'
'Euro Solari'
'Emma Gallo'
'Carlo Floriani'
'Angiola Chiesi-Villa'
'Corrado Rizzoli'

_publ_contact_author
;
     Dr. Corrado Rizzoli
     Dipartimento di Chimica Generale ed Inorganica, 
     Chimica Analitica, Chimica Fisica
     Viale delle Scienze 78
     I-43100 Parma
     Italy
;
_publ_contact_author_email rizzoli@at@ipruniv.cce.unipr.it
_publ_contact_author_fax '[039]521 905 556'
_publ_contact_author_phone '[039]521 905 449'
_publ_section_title
;
 Formation of Carbon-Carbon-Bonded Dimers in the Reduction of
 [CoIIsalophen] [salophen =N,N'-o-Phenylenebis(salicylideneaminato)]:
 Their Reactivity with Electrophiles To Form Co-C Bonds
;
_journal_name_full 'Inorganic Chemistry'
_journal_page_first 5995
_journal_page_last 6003
_journal_paper_doi 10.1021/ic951661d
_journal_volume 35
_journal_year 1996
_chemical_formula_sum 'C60 H70 Co2 N4 Na2 O12'
_chemical_formula_weight 1203.1
_space_group_IT_number 2
_symmetry_cell_setting triclinic
_symmetry_space_group_name_Hall '-P 1'
_symmetry_space_group_name_H-M 'P -1'
_atom_sites_solution_hydrogens geom
_atom_sites_solution_primary direct
_atom_sites_solution_secondary difmap
_audit_creation_method 'PARSTCIF: on IBM/PS280 personal computer'
_cell_angle_alpha 106.28(3)
_cell_angle_beta 101.17(3)
_cell_angle_gamma 103.04(3)
_cell_formula_units_Z 1
_cell_length_a 11.857(4)
_cell_length_b 12.639(4)
_cell_length_c 10.553(5)
_cell_measurement_reflns_used 25
_cell_measurement_temperature 295(2)
_cell_measurement_theta_max 20.8
_cell_measurement_theta_min 13.7
_cell_volume 1422.0(10)
_computing_cell_refinement 'TEXSAN Software'
_computing_data_collection 'TEXSAN Software'
_computing_data_reduction 'TEXSAN Software'
_computing_structure_refinement 'SHELXL-93 (Sheldrick, 1993)'
_computing_structure_solution 'SHELXS-86 (Sheldrick, 1990)'
_diffrn_ambient_temperature 295(2)
_diffrn_measurement_device 'Rigaku AFC6S diffractometer'
_diffrn_measurement_method 'profile data from omega/2theta scans'
_diffrn_radiation_monochromator graphite
_diffrn_radiation_source 'fine-focus sealed tube'
_diffrn_radiation_type MoK\a
_diffrn_radiation_wavelength 0.71069
_diffrn_reflns_av_R_equivalents 0.0756
_diffrn_reflns_av_sigmaI/netI 642.9569
_diffrn_reflns_limit_h_max 14
_diffrn_reflns_limit_h_min 0
_diffrn_reflns_limit_k_max 17
_diffrn_reflns_limit_k_min -17
_diffrn_reflns_limit_l_max 14
_diffrn_reflns_limit_l_min -14
_diffrn_reflns_number 5564
_diffrn_reflns_theta_max 30.0
_diffrn_reflns_theta_min 3.0
_diffrn_standards_decay_% none
_diffrn_standards_interval_count 100
_diffrn_standards_number 3
_exptl_absorpt_coefficient_mu 0.659
_exptl_absorpt_correction_T_max 0.940
_exptl_absorpt_correction_T_min 1.000
_exptl_absorpt_correction_type 'North et al. 1968'
_exptl_crystal_colour violet
_exptl_crystal_density_diffrn 1.405
_exptl_crystal_description prism
_exptl_crystal_F_000 630
_exptl_crystal_size_max 0.43
_exptl_crystal_size_mid 0.29
_exptl_crystal_size_min 0.20
_refine_diff_density_max .523
_refine_diff_density_min -.242
_refine_diff_density_rms .067
_refine_ls_extinction_method none
_refine_ls_goodness_of_fit_all 0.815
_refine_ls_goodness_of_fit_obs 1.232
_refine_ls_matrix_type full
_refine_ls_number_parameters 357
_refine_ls_number_reflns 5145
_refine_ls_number_restraints 24
_refine_ls_restrained_S_all 0.907
_refine_ls_restrained_S_obs 1.226
_refine_ls_R_factor_all 0.2835
_refine_ls_R_factor_obs 0.0572
_refine_ls_shift/esd_max -0.030
_refine_ls_shift/esd_mean 0.002
_refine_ls_structure_factor_coef Fsqd
_refine_ls_weighting_details 'w=1/[\s^2^(Fo^2^)+(0.0571P)^2^+0.0000P] where P=(Fo^2^+2Fc^2^)/3'
_refine_ls_weighting_scheme calc
_refine_ls_wR_factor_all 0.1780
_refine_ls_wR_factor_obs 0.1621
_reflns_number_observed 1524
_reflns_number_total 5145
_reflns_observed_criterion >2sigma(I)
_cod_data_source_file ic951661d_3.cif
_cod_data_source_block COMPLEX6
_cod_depositor_comments
;
The following automatic conversions were performed:

'_refine_ls_weighting_scheme' value 'calc
w=1/[\s^2^(Fo^2^)+(0.0571P)^2^+0.0000P] where P=(Fo^2^+2Fc^2^)/3' was
changed to 'calc'. New tag '_refine_ls_weighting_details' was
created. The value of the new tag was set to
'w=1/[\s^2^(Fo^2^)+(0.0571P)^2^+0.0000P] where P=(Fo^2^+2Fc^2^)/3'.

Automatic conversion script
Id: cif_fix_values 3143 2015-03-26 13:38:13Z robertas 
;
_cod_database_code 4323919

loop_
_symmetry_equiv_pos_as_xyz
'x, y, z'
'-x, -y, -z'

loop_
_atom_site_aniso_label
_atom_site_aniso_U_11
_atom_site_aniso_U_22
_atom_site_aniso_U_33
_atom_site_aniso_U_12
_atom_site_aniso_U_13
_atom_site_aniso_U_23
CO1 0.0522(6) 0.0385(5) 0.0510(6) 0.0145(4) 0.0141(5) 0.0182(4)
NA1 0.0646(20) 0.0679(19) 0.0641(19) 0.0239(15) 0.0116(15) 0.0280(16)
O1 0.0474(30) 0.0734(34) 0.0537(32) 0.0282(27) 0.0162(26) 0.0320(25)
O2 0.0575(33) 0.0606(32) 0.0639(33) 0.0229(27) 0.0268(27) 0.0323(26)
O3 0.0701(36) 0.0898(38) 0.0599(34) 0.0342(29) 0.0134(29) 0.0372(31)
O4 0.0739(39) 0.0902(39) 0.0851(43) 0.0336(33) 0.0257(34) 0.0551(33)
O5 0.0571(42) 0.0997(47) 0.1014(46) -0.0041(36) 0.0138(34) 0.0171(34)
O6 0.0925(46) 0.0717(38) 0.1487(56) 0.0486(38) 0.0300(41) 0.0195(34)
N1 0.0499(39) 0.0403(34) 0.0559(40) 0.0117(30) 0.0054(34) 0.0116(29)
N2 0.0662(46) 0.0464(36) 0.0422(37) 0.0141(30) 0.0039(33) 0.0196(33)
C1 0.0456(46) 0.0363(39) 0.0576(49) 0.0191(36) 0.0161(40) 0.0080(35)
C2 0.0563(50) 0.0391(40) 0.0641(53) 0.0205(37) 0.0271(43) 0.0169(36)
C3 0.0569(53) 0.0737(53) 0.0663(56) 0.0326(43) 0.0136(44) 0.0235(43)
C4 0.1011(72) 0.0813(60) 0.0636(58) 0.0333(48) 0.0381(53) 0.0255(55)
C5 0.0695(56) 0.0611(50) 0.0650(54) 0.0135(43) 0.0336(47) 0.0262(42)
C6 0.0505(48) 0.0402(41) 0.0585(49) 0.0222(36) 0.0117(39) 0.0108(35)
C7 0.0466(45) 0.0409(38) 0.0516(45) 0.0117(37) 0.0160(37) 0.0099(33)
C7' 0.0466(45) 0.0409(38) 0.0516(45) 0.0117(37) 0.0160(37) 0.0099(33)
C8 0.0486(50) 0.0389(41) 0.0587(53) 0.0068(39) 0.0010(42) 0.0086(36)
C9 0.0430(49) 0.0599(49) 0.0921(63) 0.0179(44) 0.0000(47) 0.0211(40)
C10 0.0577(60) 0.1031(74) 0.1247(85) 0.0401(66) 0.0038(63) 0.0505(55)
C11 0.0805(74) 0.0952(73) 0.1097(83) 0.0237(62) -0.0249(63) 0.0406(61)
C12 0.0903(68) 0.0733(57) 0.0575(56) 0.0062(45) -0.0079(52) 0.0237(52)
C13 0.0658(57) 0.0427(43) 0.0650(57) 0.0223(41) 0.0005(48) 0.0178(40)
C14 0.0797(62) 0.0496(46) 0.0608(53) 0.0279(41) 0.0199(46) 0.0191(44)
C15 0.0688(57) 0.0466(45) 0.0472(50) 0.0153(38) 0.0186(46) 0.0158(41)
C16 0.1123(76) 0.0614(52) 0.0578(55) 0.0146(44) 0.0352(53) 0.0271(51)
C17 0.1161(83) 0.0866(65) 0.0716(66) 0.0224(52) 0.0580(63) 0.0427(61)
C18 0.0935(69) 0.0586(50) 0.0736(61) 0.0220(47) 0.0458(56) 0.0361(47)
C19 0.0711(58) 0.0576(48) 0.0617(56) 0.0392(44) 0.0235(50) 0.0262(45)
C20 0.0714(58) 0.0358(39) 0.0622(56) 0.0154(39) 0.0361(48) 0.0194(40)
C21 0.0821(64) 0.1226(77) 0.0858(66) 0.0539(58) 0.0028(53) 0.0345(57)
C22 0.1101(80) 0.1612(95) 0.1074(77) 0.0566(69) 0.0329(63) 0.0832(76)
C23 0.1115(87) 0.0814(72) 0.1382(93) 0.0287(68) 0.0147(76) 0.0296(63)
C24 0.1142(94) 0.1119(85) 0.0988(86) 0.0320(67) 0.0112(77) -0.0101(75)
C25 0.0530(66) 0.2124(**) 0.1072(91) -0.0134(84) -0.0053(60) 0.0432(78)
C26 0.0962(94) 0.2193(**) 0.1344(**) -0.0022(97) 0.0385(81) 0.0659(94)

loop_
_atom_site_label
_atom_site_fract_x
_atom_site_fract_y
_atom_site_fract_z
_atom_site_U_iso_or_equiv
_atom_site_thermal_displace_type
_atom_site_type_symbol
_atom_site_calc_flag
_atom_site_calc_attached_atom
_atom_site_aniso_ratio
CO1 -0.0745(1) 0.2038(1) 0.1835(1) 0.0466(4) aniso Co . . 1.53
NA1 -0.3202(2) 0.2385(2) 0.0127(3) 0.0646(14) aniso Na . . 1.53
O1 -0.1705(4) 0.1486(4) -0.0010(4) 0.0539(21) aniso O . . 2.20
O2 -0.2009(4) 0.2608(4) 0.2225(5) 0.0562(25) aniso O . . 1.99
O3 -0.2759(4) 0.1973(4) -0.2073(5) 0.0696(26) aniso O . . 2.07
O4 -0.3922(5) 0.3234(4) 0.2214(6) 0.0762(31) aniso O . . 2.89
O5 -0.5145(5) 0.1155(5) -0.1066(6) 0.0968(32) aniso O . . 2.78
O6 -0.2773(5) 0.4315(5) 0.0116(7) 0.1031(32) aniso O . . 2.41
N1 0.0475(5) 0.1440(4) 0.1412(6) 0.0514(28) aniso N . . 1.67
N2 0.0211(5) 0.2629(4) 0.3649(5) 0.0529(31) aniso N . . 1.93
C1 -0.1208(6) 0.1373(5) -0.1040(7) 0.0462(31) aniso C . . 1.79
C2 -0.1762(6) 0.1619(5) -0.2206(7) 0.0504(36) aniso C . . 1.91
C3 -0.1332(7) 0.1491(6) -0.3333(8) 0.0635(41) aniso C . . 1.59
C4 -0.0322(8) 0.1110(7) -0.3368(8) 0.0780(47) aniso C . . 2.21
C5 0.0236(7) 0.0862(6) -0.2279(8) 0.0635(40) aniso C . . 2.08
C6 -0.0183(6) 0.0999(5) -0.1101(7) 0.0495(35) aniso C . . 1.74
C7 0.0359(6) 0.0627(5) 0.0069(7) 0.0474(31) aniso C . . 1.42
C7' -0.0359(6) -0.0627(5) -0.0069(7) 0.0474(31) aniso C . . 1.42
C8 0.1436(6) 0.1722(5) 0.2538(8) 0.0537(34) aniso C . . 2.12
C9 0.2510(7) 0.1414(6) 0.2546(8) 0.0685(38) aniso C . . 3.07
C10 0.3390(8) 0.1785(8) 0.3762(12) 0.0933(54) aniso C . . 5.00
C11 0.3280(9) 0.2448(8) 0.4977(10) 0.1026(56) aniso C . . 4.35
C12 0.2226(8) 0.2747(7) 0.4984(8) 0.0815(43) aniso C . . 2.59
C13 0.1327(7) 0.2373(6) 0.3771(8) 0.0593(36) aniso C . . 2.55
C14 -0.0051(7) 0.3290(6) 0.4693(8) 0.0612(39) aniso C . . 2.03
C15 -0.1114(7) 0.3609(6) 0.4657(8) 0.0542(38) aniso C . . 1.55
C16 -0.1256(8) 0.4345(6) 0.5856(8) 0.0764(45) aniso C . . 2.42
C17 -0.2247(9) 0.4714(7) 0.5864(9) 0.0854(49) aniso C . . 3.19
C18 -0.3173(8) 0.4337(7) 0.4644(9) 0.0696(47) aniso C . . 2.50
C19 -0.3080(7) 0.3652(6) 0.3466(8) 0.0572(40) aniso C . . 2.50
C20 -0.2045(7) 0.3253(6) 0.3423(8) 0.0535(36) aniso C . . 2.55
C21 -0.3468(8) 0.2086(8) -0.3240(8) 0.0951(55) aniso C . . 2.59
C22 -0.4896(9) 0.3706(9) 0.2147(9) 0.1158(56) aniso C . . 2.70
C23 -0.5128(9) 0.0005(8) -0.1776(12) 0.1150(64) aniso C . . 1.98
C24 -0.6036(11) -0.0366(9) -0.3060(10) 0.1195(60) aniso C . . 2.24
C25 -0.6917(8) 0.0194(12) -0.2892(11) 0.1425(70) aniso C . . 6.26
C26 -0.6290(11) 0.1176(12) -0.1502(12) 0.1594(83) aniso C . . 4.05
C27A -0.3208(15) 0.5324(11) 0.0311(21) 0.1462(70) iso C . . *****
C28A -0.2292(11) 0.6200(12) -0.0042(16) 0.0867(44) iso C . . 0.00
C29A -0.1104(12) 0.5920(12) 0.0428(16) 0.0976(47) iso C . . 0.00
C30A -0.1470(10) 0.4639(12) 0.0238(19) 0.1327(63) iso C . . 0.00
C27B -0.3063(21) 0.4943(18) -0.0827(20) 0.1083(76) iso C . . 0.00
C28B -0.1790(24) 0.5816(24) -0.0435(24) 0.1348(96) iso C . . 0.00
C29B -0.1878(26) 0.6247(20) 0.1051(24) 0.1283(87) iso C . . -0.13
C30B -0.1799(18) 0.5125(16) 0.1319(18) 0.1143(81) iso C . . 0.00
H3 -0.17000(0) 0.16700(0) -0.40770(0) 0.1000(0) iso H calc C3 1.00
H4 -0.00340(0) 0.10200(0) -0.41290(0) 0.1000(0) iso H calc C4 1.00
H5 0.08970(0) 0.05950(0) -0.23140(0) 0.1000(0) iso H calc C5 1.00
H7 0.13420(0) 0.06510(0) -0.00650(0) 0.1000(0) iso H calc C7 1.00
H9 0.26150(0) 0.09680(0) 0.17390(0) 0.1000(0) iso H calc C9 1.00
H10 0.40990(0) 0.15760(0) 0.37550(0) 0.1000(0) iso H calc C10 1.00
H11 0.39230(0) 0.27140(0) 0.57760(0) 0.1000(0) iso H calc C11 1.00
H12 0.21270(0) 0.31650(0) 0.58020(0) 0.1000(0) iso H calc C12 1.00
H14 0.04600(0) 0.32300(0) 0.57970(0) 0.1000(0) iso H calc C14 1.00
H16 -0.06610(0) 0.45960(0) 0.66690(0) 0.1000(0) iso H calc C16 1.00
H17 -0.23300(0) 0.51880(0) 0.66380(0) 0.1000(0) iso H calc C17 1.00
H18 -0.38610(0) 0.45720(0) 0.46450(0) 0.1000(0) iso H calc C18 1.00
H211 -0.41200(0) 0.23450(0) -0.30220(0) 0.1000(0) iso H calc C21 1.00
H212 -0.37540(0) 0.13570(0) -0.39690(0) 0.1000(0) iso H calc C21 1.00
H213 -0.29680(0) 0.26460(0) -0.35280(0) 0.1000(0) iso H calc C21 1.00
H221 -0.54350(0) 0.33490(0) 0.12350(0) 0.1000(0) iso H calc C22 1.00
H222 -0.46050(0) 0.45110(0) 0.23650(0) 0.1000(0) iso H calc C22 1.00
H223 -0.53160(0) 0.35220(0) 0.27910(0) 0.1000(0) iso H calc C22 1.00
H231 -0.53630(0) -0.04910(0) -0.12550(0) 0.1000(0) iso H calc C23 1.00
H232 -0.43720(0) 0.00050(0) -0.19120(0) 0.1000(0) iso H calc C23 1.00
H241 -0.56650(0) -0.01920(0) -0.37490(0) 0.1000(0) iso H calc C24 1.00
H242 -0.64040(0) -0.11970(0) -0.33610(0) 0.1000(0) iso H calc C24 1.00
H251 -0.76400(0) -0.03160(0) -0.28750(0) 0.1000(0) iso H calc C25 1.00
H252 -0.70870(0) 0.05100(0) -0.36250(0) 0.1000(0) iso H calc C25 1.00
H261 -0.63070(0) 0.18850(0) -0.16180(0) 0.1000(0) iso H calc C26 1.00
H262 -0.67340(0) 0.10230(0) -0.08650(0) 0.1000(0) iso H calc C26 1.00

loop_
_atom_type_symbol
_atom_type_description
_atom_type_scat_dispersion_real
_atom_type_scat_dispersion_imag
_atom_type_scat_source
Co Co .3494 .9721 'International Tables Vol C Tables 4.2.6.8 and 6.1.1.4'
Na Na .0362 .0249 'International Tables Vol C Tables 4.2.6.8 and 6.1.1.4'
O O .0106 .0060 'International Tables Vol C Tables 4.2.6.8 and 6.1.1.4'
N N .0061 .0033 'International Tables Vol C Tables 4.2.6.8 and 6.1.1.4'
C C .0033 .0016 'International Tables Vol C Tables 4.2.6.8 and 6.1.1.4'
H H .0000 .0000 'International Tables Vol C Tables 4.2.6.8 and 6.1.1.4'

loop_
_geom_angle_atom_site_label_1
_geom_angle_atom_site_label_2
_geom_angle_atom_site_label_3
_geom_angle
_geom_angle_publ_flag
N1 CO1 N2 86.2(2) yes
O2 CO1 N2 95.1(2) yes
O2 CO1 N1 178.4(2) yes
O1 CO1 N2 178.2(2) yes
O1 CO1 N1 94.4(2) yes
O1 CO1 O2 84.3(2) yes
O5 NA1 O6 117.0(2) yes
O4 NA1 O6 82.6(2) yes
O4 NA1 O5 91.0(2) yes
O3 NA1 O6 83.9(2) yes
O3 NA1 O5 86.6(2) yes
O3 NA1 O4 163.5(2) yes
O2 NA1 O6 102.3(2) yes
O2 NA1 O5 130.0(2) yes
O2 NA1 O4 63.6(2) yes
O2 NA1 O3 129.1(2) yes
O1 NA1 O6 118.1(2) yes
O1 NA1 O5 114.0(2) yes
O1 NA1 O4 129.0(2) yes
O1 NA1 O3 66.3(1) yes
O1 NA1 O2 66.5(1) yes
CO1 O1 NA1 102.7(2) yes
NA1 O1 C1 121.7(4) yes
CO1 O1 C1 121.1(4) yes
CO1 O2 NA1 104.8(2) yes
NA1 O2 C20 126.3(5) yes
CO1 O2 C20 126.9(5) yes
NA1 O3 C21 123.5(5) yes
NA1 O3 C2 118.9(4) yes
C2 O3 C21 117.6(5) yes
NA1 O4 C22 123.6(5) yes
NA1 O4 C19 116.3(5) yes
C19 O4 C22 115.3(6) yes
NA1 O5 C26 141.4(7) yes
NA1 O5 C23 111.5(5) yes
C23 O5 C26 106.1(8) yes
NA1 O6 C30B 112.3(8) yes
NA1 O6 C27B 139.1(8) yes
NA1 O6 C30A 103.0(6) yes
NA1 O6 C27A 144.5(8) yes
C27B O6 C30B 107.9(*) yes
C30A O6 C30B 52.8(*) yes
C30A O6 C27B 94.9(*) yes
C27A O6 C30B 81.3(*) yes
C27A O6 C27B 49.3(*) yes
C27A O6 C30A 110.8(*) yes
CO1 N1 C8 112.9(5) yes
CO1 N1 C7 123.3(4) yes
C7 N1 C8 123.4(6) yes
CO1 N2 C14 125.0(5) yes
CO1 N2 C13 111.9(4) yes
C13 N2 C14 122.8(6) yes
O1 C1 C6 125.2(6) yes
O1 C1 C2 118.2(6) yes
C2 C1 C6 116.6(6) yes
O3 C2 C1 113.2(6) yes
C1 C2 C3 122.1(7) yes
O3 C2 C3 124.7(6) yes
C2 C3 H3 121(1) no
C2 C3 C4 120.0(7) yes
C4 C3 H3 119(1) no
C3 C4 H4 120(1) no
C3 C4 C5 120.0(8) yes
C5 C4 H4 120(1) no
C4 C5 H5 120(1) no
C4 C5 C6 121.1(7) yes
C6 C5 H5 119(1) no
C1 C6 C5 120.3(6) yes
C5 C6 C7 121.7(6) yes
C1 C6 C7 117.7(6) yes
N1 C7 C6 112.3(5) yes
C6 C7 H7 102(1) no
C6 C7 C7' 112.3(5) yes
N1 C7 H7 109(1) no
N1 C7 C7' 110.3(5) yes
C7' C7 H7 110(1) no
N1 C8 C13 115.9(7) yes
N1 C8 C9 126.4(7) yes
C9 C8 C13 117.6(7) yes
C8 C9 H9 120(1) no
C8 C9 C10 118.9(8) yes
C10 C9 H9 121(1) no
C9 C10 H10 118(1) no
C9 C10 C11 123.0(9) yes
C11 C10 H10 119(1) no
C10 C11 H11 120(1) no
C10 C11 C12 118.7(8) yes
C12 C11 H11 121(1) no
C11 C12 H12 119(1) no
C11 C12 C13 119.1(8) yes
C13 C12 H12 121(1) no
C8 C13 C12 122.7(8) yes
N2 C13 C12 124.2(7) yes
N2 C13 C8 113.0(6) yes
N2 C14 H14 112(1) no
N2 C14 C15 126.5(7) yes
C15 C14 H14 116(1) no
C14 C15 C20 121.8(7) yes
C14 C15 C16 120.1(7) yes
C16 C15 C20 118.0(7) yes
C15 C16 H16 120(1) no
C15 C16 C17 122.4(7) yes
C17 C16 H16 118(1) no
C16 C17 H17 122(1) no
C16 C17 C18 119.1(8) yes
C18 C17 H17 119(1) no
C17 C18 H18 120(1) no
C17 C18 C19 121.2(9) yes
C19 C18 H18 119(1) no
O4 C19 C18 126.4(8) yes
C18 C19 C20 121.0(7) yes
O4 C19 C20 112.6(6) yes
C15 C20 C19 118.2(7) yes
O2 C20 C19 117.3(6) yes
O2 C20 C15 124.4(7) yes
O3 C21 H213 109(1) no
O3 C21 H212 109(1) no
O3 C21 H211 110(1) no
H212 C21 H213 109(1) no
H211 C21 H213 109(1) no
H211 C21 H212 111(1) no
O4 C22 H223 108(1) no
O4 C22 H222 110(1) no
O4 C22 H221 109(1) no
H222 C22 H223 111(1) no
H221 C22 H223 109(1) no
H221 C22 H222 111(1) no
O5 C23 H232 111(1) no
O5 C23 H231 109(1) no
O5 C23 C24 104.6(8) yes
H231 C23 H232 111(1) no
C24 C23 H232 111(1) no
C24 C23 H231 109(1) no
C23 C24 H242 110(1) no
C23 C24 H241 109(1) no
C23 C24 C25 109.4(9) yes
H241 C24 H242 108(1) no
C25 C24 H242 110(1) no
C25 C24 H241 111(1) no
C24 C25 H252 110(1) no
C24 C25 H251 111(1) no
C24 C25 C26 102.1(9) yes
H251 C25 H252 110(1) no
C26 C25 H252 110(1) no
C26 C25 H251 112(1) no
O5 C26 C25 108.8(*) yes
C25 C26 H262 107(1) no
C25 C26 H261 109(1) no
O5 C26 H262 110(1) no
O5 C26 H261 111(1) no
H261 C26 H262 111(1) no
O6 C27A C30B 49.7(8) yes
O6 C27A C29B 94.5(*) yes
O6 C27A C28B 79.4(*) yes
O6 C27A C27B 66.0(*) yes
O6 C27A C28A 104.9(*) yes
C29B C27A C30B 51.0(*) yes
C28B C27A C30B 69.8(*) yes
C28B C27A C29B 48.2(*) yes
C27B C27A C30B 96.5(*) yes
C27B C27A C29B 97.6(*) yes
C27B C27A C28B 49.6(*) yes
C28A C27A C30B 83.7(*) yes
C28A C27A C29B 42.1(*) yes
C28A C27A C28B 25.9(*) yes
C28A C27A C27B 66.2(*) yes
C27A C28A C29B 72.6(*) yes
C27A C28A C28B 107.8(*) yes
C27A C28A C27B 46.8(*) yes
C27A C28A C29A 101.9(*) yes
C28B C28A C29B 95.3(*) yes
C27B C28A C29B 106.6(*) yes
C27B C28A C28B 73.5(*) yes
C29A C28A C29B 55.4(*) yes
C29A C28A C28B 41.4(*) yes
C29A C28A C27B 96.1(*) yes
C28A C29A C30B 89.4(*) yes
C28A C29A C29B 46.1(*) yes
C28A C29A C28B 36.0(*) yes
C28A C29A C30A 105.8(*) yes
C29B C29A C30B 58.8(*) yes
C28B C29A C30B 105.3(*) yes
C28B C29A C29B 81.0(*) yes
C30A C29A C30B 46.8(*) yes
C30A C29A C29B 100.3(*) yes
C30A C29A C28B 93.2(*) yes
O6 C30A C29A 105.6(*) yes
C29A C30A C30B 75.4(*) yes
C29A C30A C28B 33.6(*) yes
O6 C30A C30B 63.4(*) yes
O6 C30A C28B 83.8(*) yes
C28B C30A C30B 87.4(*) yes
C27A C27B C28A 67.0(*) yes
O6 C27B C28A 104.6(*) yes
O6 C27B C27A 64.7(*) yes
C28A C27B C28B 35.2(*) yes
C27A C27B C28B 93.5(*) yes
O6 C27B C28B 97.4(*) yes
C30A C28B C27B 77.3(*) yes
C29A C28B C27B 122.3(*) yes
C29A C28B C30A 53.2(*) yes
C28A C28B C27B 71.3(*) yes
C28A C28B C30A 115.6(*) yes
C28A C28B C29A 102.5(*) yes
C27A C28B C27B 36.8(*) yes
C27A C28B C30A 75.6(*) yes
C27A C28B C29A 97.1(*) yes
C27A C28B C28A 46.3(*) yes
C27B C28B C29B 88.4(*) yes
C30A C28B C29B 77.6(*) yes
C29A C28B C29B 56.6(*) yes
C28A C28B C29B 47.5(*) yes
C27A C28B C29B 51.8(*) yes
C29A C29B C28B 42.4(*) yes
C28A C29B C28B 37.2(*) yes
C28A C29B C29A 78.5(*) yes
C27A C29B C28B 80.0(*) yes
C27A C29B C29A 110.0(*) yes
C27A C29B C28A 65.2(*) yes
C28B C29B C30B 94.2(*) yes
C29A C29B C30B 74.9(*) yes
C28A C29B C30B 118.9(*) yes
C27A C29B C30B 74.0(*) yes
C30A C30B C29B 99.0(*) yes
C29A C30B C29B 46.3(*) yes
C29A C30B C30A 57.8(*) yes
C27A C30B C29B 55.0(*) yes
C27A C30B C30A 95.5(*) yes
C27A C30B C29A 82.4(*) yes
O6 C30B C29B 97.6(*) yes
O6 C30B C30A 63.8(*) yes
O6 C30B C29A 95.7(*) yes
O6 C30B C27A 49.1(8) yes

loop_
_geom_bond_atom_site_label_1
_geom_bond_atom_site_label_2
_geom_bond_distance
_geom_bond_publ_flag
CO1 O1 1.896(4) yes
CO1 O2 1.869(5) yes
CO1 N1 1.849(6) yes
CO1 N2 1.866(4) yes
NA1 O1 2.319(6) yes
NA1 O2 2.289(5) yes
NA1 O3 2.420(6) yes
NA1 O4 2.559(7) yes
NA1 O5 2.339(5) yes
NA1 O6 2.381(7) yes
O1 C1 1.322(9) yes
O2 C20 1.313(9) yes
O3 C2 1.373(9) yes
O3 C21 1.413(1) yes
O4 C19 1.372(8) yes
O4 C22 1.413(1) yes
O5 C23 1.443(1) yes
O5 C26 1.355(1) yes
O6 C27A 1.458(1) yes
O6 C30A 1.476(1) yes
O6 C27B 1.474(2) yes
O6 C30B 1.471(1) yes
N1 C7 1.459(8) yes
N1 C8 1.375(8) yes
N2 C13 1.422(1) yes
N2 C14 1.320(9) yes
C1 C2 1.427(1) yes
C1 C6 1.406(1) yes
C2 C3 1.366(1) yes
C3 C4 1.391(1) yes
C3 H3 0.932(8) no
C4 C5 1.363(1) yes
C4 H4 0.920(9) no
C5 C6 1.407(1) yes
C5 H5 0.924(8) no
C6 C7 1.521(1) yes
C7 C7' 1.572(8) yes
C7 H7 1.196(7) no
C8 C9 1.412(1) yes
C8 C13 1.378(1) yes
C9 C10 1.370(1) yes
C9 H9 0.928(8) no
C10 C11 1.369(1) yes
C10 H10 0.937(1) no
C11 C12 1.386(1) yes
C11 H11 0.939(9) no
C12 C13 1.380(1) yes
C12 H12 0.922(8) no
C14 C15 1.404(1) yes
C14 H14 1.236(8) no
C15 C16 1.410(1) yes
C15 C20 1.417(1) yes
C16 C17 1.359(1) yes
C16 H16 0.920(7) no
C17 C18 1.401(1) yes
C17 H17 0.905(9) no
C18 C19 1.342(1) yes
C18 H18 0.929(1) no
C19 C20 1.432(1) yes
C21 H211 0.948(1) no
C21 H212 0.957(7) no
C21 H213 0.973(9) no
C22 H221 0.962(8) no
C22 H222 0.942(1) no
C22 H223 0.965(1) no
C23 C24 1.437(1) yes
C23 H231 0.973(1) no
C23 H232 0.935(1) no
C24 C25 1.400(1) yes
C24 H241 0.970(1) no
C24 H242 0.973(1) no
C25 C26 1.544(1) yes
C25 H251 0.956(1) no
C25 H252 0.974(1) no
C26 H261 0.942(1) no
C26 H262 0.965(1) no
C27A C28A 1.546(2) yes
C27A C27B 1.223(3) yes
C27A C28B 2.037(3) yes
C27A C29B 1.625(2) yes
C27A C30B 1.907(2) yes
C28A C29A 1.552(2) yes
C28A C27B 1.536(2) yes
C28A C28B 0.935(3) yes
C28A C29B 1.142(3) yes
C29A C30A 1.522(2) yes
C29A C28B 1.052(2) yes
C29A C29B 1.303(3) yes
C29A C30B 1.740(2) yes
C30A C28B 1.898(3) yes
C30A C30B 1.311(2) yes
C27B C28B 1.555(3) yes
C28B C29B 1.542(3) yes
C29B C30B 1.541(3) yes
